data_7158072
loop_
_publ_author_name
'Biswas, Rayhan G.'
'Ray, Sumit K.'
'Kannaujiya, Vinod K.'
'Unhale, Rajshekhar A.'
'Singh, Vinod K.'

_publ_section_title
;
 Cu(I)-Catalyzed asymmetric <i>exo</i>-selective synthesis of substituted
 pyrrolidines <i>via</i> a 1,3-dipolar cycloaddition reaction.
;
_journal_issue 21
_journal_name_full 'Organic &amp; biomolecular chemistry'
_journal_page_first 4685
_journal_page_last 4690
_journal_paper_doi 10.1039/d1ob00494h
_journal_volume 19
_journal_year 2021
_chemical_formula_sum 'C23 H22 Br N3 O3'
_chemical_formula_weight 468.35
_space_group_IT_number 1
_space_group_name_Hall 'P 1'
_space_group_name_H-M_alt 'P 1'
_symmetry_cell_setting triclinic
_symmetry_space_group_name_H-M 'P 1'
_atom_sites_solution_hydrogens geom
_atom_sites_solution_primary direct
_atom_sites_solution_secondary difmap
_audit_block_doi 10.5517/ccdc.csd.cc1pzfps
_audit_creation_method SHELXL-97
_audit_update_record
;
2017-10-06 deposited with the CCDC.	2021-04-30 downloaded from the CCDC.
;
_cell_angle_alpha 81.886(8)
_cell_angle_beta 88.585(9)
_cell_angle_gamma 73.865(9)
_cell_formula_units_Z 1
_cell_length_a 5.6515(12)
_cell_length_b 8.034(2)
_cell_length_c 12.082(3)
_cell_measurement_reflns_used 9518
_cell_measurement_temperature 140(2)
_cell_measurement_theta_max 29.66
_cell_measurement_theta_min 2.67
_cell_volume 521.6(2)
_computing_cell_refinement 'Bruker SAINT'
_computing_data_collection 'Bruker APEX2'
_computing_data_reduction 'Bruker SAINT'
_computing_molecular_graphics 'Bruker SHELXTL'
_computing_publication_material 'Bruker SHELXTL'
_computing_structure_refinement 'SHELXL-2014 (Sheldrick 2014)'
_computing_structure_solution 'SHELXS-97 (Sheldrick 2008)'
_diffrn_ambient_temperature 140(2)
_diffrn_measured_fraction_theta_full 0.720
_diffrn_measured_fraction_theta_max 0.720
_diffrn_measurement_device_type 'Bruker APEX-II CCD'
_diffrn_radiation_monochromator graphite
_diffrn_radiation_source 'fine-focus sealed tube'
_diffrn_radiation_type MoK\a
_diffrn_radiation_wavelength 0.71073
_diffrn_reflns_av_R_equivalents 0.0945
_diffrn_reflns_av_sigmaI/netI 0.1550
_diffrn_reflns_limit_h_max 6
_diffrn_reflns_limit_h_min -8
_diffrn_reflns_limit_k_max 10
_diffrn_reflns_limit_k_min -10
_diffrn_reflns_limit_l_max 17
_diffrn_reflns_limit_l_min -14
_diffrn_reflns_number 3016
_diffrn_reflns_theta_full 30.58
_diffrn_reflns_theta_max 30.58
_diffrn_reflns_theta_min 2.96
_exptl_absorpt_coefficient_mu 2.000
_exptl_absorpt_correction_T_max 0.787
_exptl_absorpt_correction_T_min 0.554
_exptl_absorpt_correction_type empirical
_exptl_absorpt_process_details sadabs
_exptl_crystal_colour colourless
_exptl_crystal_density_diffrn 1.491
_exptl_crystal_density_method 'not measured'
_exptl_crystal_description block
_exptl_crystal_F_000 240
_exptl_crystal_size_max 0.29
_exptl_crystal_size_mid 0.21
_exptl_crystal_size_min 0.12
_refine_diff_density_max 0.501
_refine_diff_density_min -0.585
_refine_diff_density_rms 0.111
_refine_ls_abs_structure_details 'Flack H D (1983), Acta Cryst. A39, 876-881'
_refine_ls_abs_structure_Flack 0.031(15)
_refine_ls_extinction_method none
_refine_ls_goodness_of_fit_ref 0.926
_refine_ls_hydrogen_treatment mixed
_refine_ls_matrix_type full
_refine_ls_number_parameters 271
_refine_ls_number_reflns 2978
_refine_ls_number_restraints 3
_refine_ls_restrained_S_all 0.925
_refine_ls_R_factor_all 0.0922
_refine_ls_R_factor_gt 0.0615
_refine_ls_shift/su_max 0.000
_refine_ls_shift/su_mean 0.000
_refine_ls_structure_factor_coef Fsqd
_refine_ls_weighting_details 'calc w=1/[\s^2^(Fo^2^)+(0.0000P)^2^+0.0000P] where P=(Fo^2^+2Fc^2^)/3'
_refine_ls_weighting_scheme calc
_refine_ls_wR_factor_gt 0.1341
_refine_ls_wR_factor_ref 0.1497
_reflns_number_gt 2254
_reflns_number_total 2978
_reflns_threshold_expression >2sigma(I)
_cod_data_source_file d1ob00494h3.cif
_cod_data_source_block t_b
_cod_depositor_comments
;
The following automatic conversions were performed:

data item '_symmetry_cell_setting' value 'Triclinic' was changed to
'triclinic' in accordance with the
/home/data/users/saulius/crontab/automatic-downloads/rss-feeds/RSC/lib/dictionaries/cif_core.dic
dictionary named 'cif_core.dic' version 2.4.2 last updated on
2011-04-26.

Automatic conversion script
Id: cif_fix_values 7556 2019-12-06 15:28:31Z antanas 

 Adding full bibliography for 7158072.cif.
;
_cod_original_sg_symbol_H-M P1
_cod_database_code 7158072

loop_
_symmetry_equiv_pos_as_xyz
'x, y, z'

loop_
_atom_site_label
_atom_site_type_symbol
_atom_site_fract_x
_atom_site_fract_y
_atom_site_fract_z
_atom_site_U_iso_or_equiv
_atom_site_adp_type
_atom_site_occupancy
_atom_site_symmetry_multiplicity
_atom_site_calc_flag
_atom_site_refinement_flags
_atom_site_disorder_assembly
_atom_site_disorder_group
Br1 Br 1.00531(7) 0.13039(6) 0.95792(6) 0.0317(3) Uani 1 1 d . . .
O1 O 0.1690(10) 0.2283(8) 0.4997(4) 0.0250(13) Uani 1 1 d . . .
O2 O 0.5730(10) 0.7878(8) 0.5422(4) 0.0240(13) Uani 1 1 d . . .
O3 O 0.3413(9) 0.8761(7) 0.6893(4) 0.0192(12) Uani 1 1 d . . .
N1 N 0.4620(11) 0.2340(8) 0.3697(4) 0.0144(12) Uani 1 1 d . . .
N2 N 0.1000(12) 0.7892(9) 0.4473(4) 0.0191(14) Uani 1 1 d . . .
H2A H 0.0654 0.8965 0.4116 0.023 Uiso 1 1 calc R . .
N3 N 0.6422(14) 0.3040(11) 0.3207(6) 0.0296(17) Uani 1 1 d . . .
C1 C 0.1396(14) 0.6504(10) 0.2724(5) 0.0162(15) Uani 1 1 d . . .
C2 C -0.0048(13) 0.5819(10) 0.2068(6) 0.0183(16) Uani 1 1 d . . .
H2B H -0.1277 0.5313 0.2395 0.022 Uiso 1 1 calc R . .
C3 C 0.0400(16) 0.5914(12) 0.0918(6) 0.030(2) Uani 1 1 d . . .
H3B H -0.0523 0.5442 0.0462 0.035 Uiso 1 1 calc R . .
C4 C 0.2158(16) 0.6681(11) 0.0429(6) 0.0241(18) Uani 1 1 d . . .
H4A H 0.2410 0.6753 -0.0355 0.029 Uiso 1 1 calc R . .
C5 C 0.3553(16) 0.7346(11) 0.1097(6) 0.0231(17) Uani 1 1 d . . .
H5A H 0.4766 0.7871 0.0772 0.028 Uiso 1 1 calc R . .
C6 C 0.3152(14) 0.7234(11) 0.2255(6) 0.0209(17) Uani 1 1 d . . .
H6A H 0.4115 0.7671 0.2713 0.025 Uiso 1 1 calc R . .
C7 C 0.0960(14) 0.6329(9) 0.3983(5) 0.0144(14) Uani 1 1 d . . .
H7A H -0.0656 0.6069 0.4140 0.017 Uiso 1 1 calc R . .
C8 C 0.3043(13) 0.4892(10) 0.4678(5) 0.0155(15) Uani 1 1 d . . .
H8A H 0.4680 0.5083 0.4467 0.019 Uiso 1 1 calc R . .
C9 C 0.2411(13) 0.5340(9) 0.5846(5) 0.0127(14) Uani 1 1 d . . .
H9A H 0.0874 0.4997 0.6062 0.015 Uiso 1 1 calc R . .
C10 C 0.1711(13) 0.7369(10) 0.5656(5) 0.0165(15) Uani 1 1 d . . .
H10A H 0.0267 0.7839 0.6128 0.020 Uiso 1 1 calc R . .
C11 C 0.4341(14) 0.4406(10) 0.6741(5) 0.0158(15) Uani 1 1 d . . .
C12 C 0.6756(14) 0.3545(10) 0.6491(6) 0.0173(15) Uani 1 1 d . . .
H12A H 0.7239 0.3585 0.5731 0.021 Uiso 1 1 calc R . .
C13 C 0.8484(15) 0.2627(11) 0.7323(6) 0.0200(16) Uani 1 1 d . . .
H13A H 1.0116 0.2037 0.7136 0.024 Uiso 1 1 calc R . .
C14 C 0.7758(16) 0.2596(10) 0.8434(5) 0.0214(17) Uani 1 1 d . . .
C15 C 0.5381(15) 0.3432(11) 0.8719(6) 0.0239(18) Uani 1 1 d . . .
H15A H 0.4921 0.3403 0.9482 0.029 Uiso 1 1 calc R . .
C16 C 0.3665(15) 0.4321(11) 0.7873(6) 0.0201(16) Uani 1 1 d . . .
H16A H 0.2022 0.4874 0.8064 0.024 Uiso 1 1 calc R . .
C17 C 0.7422(17) 0.1980(12) 0.2490(7) 0.0287(19) Uani 1 1 d . . .
H17A H 0.8728 0.2148 0.2016 0.034 Uiso 1 1 calc R . .
C18 C 0.6422(16) 0.0595(11) 0.2478(6) 0.0267(19) Uani 1 1 d . . .
H18A H 0.6884 -0.0311 0.2022 0.032 Uiso 1 1 calc R . .
C19 C 0.4588(15) 0.0814(11) 0.3281(6) 0.0208(16) Uani 1 1 d . . .
H19A H 0.3544 0.0084 0.3497 0.025 Uiso 1 1 calc R . .
C20 C 0.3045(13) 0.3093(10) 0.4512(5) 0.0149(15) Uani 1 1 d . . .
C21 C 0.3849(14) 0.8029(10) 0.5954(5) 0.0164(15) Uani 1 1 d . . .
C22 C 0.5360(15) 0.9403(12) 0.7288(7) 0.028(2) Uani 1 1 d . . .
H22A H 0.4641 1.0417 0.7688 0.033 Uiso 1 1 calc R . .
H22B H 0.6300 0.9784 0.6646 0.033 Uiso 1 1 calc R . .
C23 C 0.7071(17) 0.7919(15) 0.8077(7) 0.034(2) Uani 1 1 d . . .
H23A H 0.8384 0.8335 0.8359 0.051 Uiso 1 1 calc R . .
H23B H 0.7799 0.6929 0.7671 0.051 Uiso 1 1 calc R . .
H23C H 0.6124 0.7544 0.8707 0.051 Uiso 1 1 calc R . .

loop_
_atom_site_aniso_label
_atom_site_aniso_U_11
_atom_site_aniso_U_22
_atom_site_aniso_U_33
_atom_site_aniso_U_23
_atom_site_aniso_U_13
_atom_site_aniso_U_12
Br1 0.0286(5) 0.0383(5) 0.0190(3) 0.0036(3) -0.0050(3) 0.0024(4)
O1 0.028(3) 0.029(3) 0.026(3) -0.009(2) 0.013(2) -0.018(3)
O2 0.018(3) 0.031(4) 0.022(3) -0.004(2) 0.0055(19) -0.007(3)
O3 0.016(3) 0.027(3) 0.017(2) -0.010(2) -0.0012(18) -0.007(3)
N1 0.016(3) 0.014(3) 0.015(3) -0.005(2) 0.005(2) -0.006(3)
N2 0.033(4) 0.017(3) 0.010(2) -0.002(2) -0.004(2) -0.012(3)
N3 0.030(5) 0.032(5) 0.029(3) -0.011(3) 0.008(3) -0.008(4)
C1 0.015(4) 0.013(4) 0.018(3) -0.004(3) -0.001(2) 0.001(3)
C2 0.012(4) 0.022(4) 0.023(3) -0.006(3) -0.003(2) -0.005(4)
C3 0.036(5) 0.037(5) 0.017(3) -0.006(3) -0.009(3) -0.011(4)
C4 0.032(5) 0.024(4) 0.012(3) -0.001(3) -0.003(3) 0.000(4)
C5 0.026(5) 0.019(4) 0.020(3) -0.001(3) 0.007(3) -0.002(4)
C6 0.022(5) 0.022(4) 0.018(3) -0.007(3) -0.002(3) -0.003(4)
C7 0.019(4) 0.012(4) 0.016(3) -0.005(3) 0.001(2) -0.010(3)
C8 0.016(4) 0.021(4) 0.016(3) -0.007(3) 0.005(2) -0.014(3)
C9 0.013(4) 0.016(4) 0.011(3) -0.004(2) 0.004(2) -0.006(3)
C10 0.015(4) 0.018(4) 0.016(3) -0.007(3) -0.003(2) 0.000(3)
C11 0.018(4) 0.015(4) 0.017(3) 0.001(3) 0.005(2) -0.010(3)
C12 0.017(4) 0.016(4) 0.019(3) -0.004(3) 0.000(2) -0.003(3)
C13 0.015(4) 0.018(4) 0.024(3) 0.004(3) 0.002(3) -0.003(4)
C14 0.034(5) 0.015(4) 0.013(3) -0.003(3) -0.003(3) -0.003(4)
C15 0.030(5) 0.028(5) 0.013(3) -0.004(3) 0.003(3) -0.005(4)
C16 0.016(4) 0.016(4) 0.023(3) -0.001(3) 0.003(3) 0.004(4)
C17 0.032(5) 0.023(5) 0.033(4) -0.008(3) 0.017(3) -0.009(4)
C18 0.032(5) 0.023(5) 0.025(4) -0.011(3) 0.011(3) -0.004(4)
C19 0.027(5) 0.019(4) 0.023(3) -0.005(3) 0.006(3) -0.016(4)
C20 0.012(4) 0.011(4) 0.020(3) -0.004(3) -0.003(2) 0.001(3)
C21 0.018(4) 0.013(4) 0.018(3) 0.000(3) 0.003(2) -0.006(3)
C22 0.017(5) 0.028(5) 0.040(5) -0.016(4) -0.006(3) -0.004(4)
C23 0.028(5) 0.049(6) 0.029(4) -0.007(4) -0.005(3) -0.014(5)

loop_
_atom_type_symbol
_atom_type_description
_atom_type_scat_dispersion_real
_atom_type_scat_dispersion_imag
_atom_type_scat_source
C C 0.0033 0.0016 'International Tables Vol C Tables 4.2.6.8 and 6.1.1.4'
H H 0.0000 0.0000 'International Tables Vol C Tables 4.2.6.8 and 6.1.1.4'
N N 0.0061 0.0033 'International Tables Vol C Tables 4.2.6.8 and 6.1.1.4'
O O 0.0106 0.0060 'International Tables Vol C Tables 4.2.6.8 and 6.1.1.4'
Br Br -0.2901 2.4595 'International Tables Vol C Tables 4.2.6.8 and 6.1.1.4'

loop_
_citation_id
_citation_doi
_citation_year
1 10.1021/acs.joc.7b03185 2018

loop_
_geom_angle_atom_site_label_1
_geom_angle_atom_site_label_2
_geom_angle_atom_site_label_3
_geom_angle
_geom_angle_site_symmetry_1
_geom_angle_site_symmetry_3
_geom_angle_publ_flag
C21 O3 C22 116.5(6) . . ?
N3 N1 C19 111.7(6) . . ?
N3 N1 C20 123.1(6) . . ?
C19 N1 C20 125.2(6) . . ?
C10 N2 C7 108.7(6) . . ?
C10 N2 H2A 125.6 . . ?
C7 N2 H2A 125.6 . . ?
C17 N3 N1 103.8(7) . . ?
C6 C1 C2 121.1(6) . . ?
C6 C1 C7 121.6(6) . . ?
C2 C1 C7 117.2(7) . . ?
C3 C2 C1 117.6(8) . . ?
C3 C2 H2B 121.2 . . ?
C1 C2 H2B 121.2 . . ?
C4 C3 C2 121.6(7) . . ?
C4 C3 H3B 119.2 . . ?
C2 C3 H3B 119.2 . . ?
C3 C4 C5 119.5(7) . . ?
C3 C4 H4A 120.3 . . ?
C5 C4 H4A 120.3 . . ?
C4 C5 C6 119.5(8) . . ?
C4 C5 H5A 120.2 . . ?
C6 C5 H5A 120.2 . . ?
C1 C6 C5 120.6(7) . . ?
C1 C6 H6A 119.7 . . ?
C5 C6 H6A 119.7 . . ?
N2 C7 C1 113.3(6) . . ?
N2 C7 C8 101.3(5) . . ?
C1 C7 C8 113.6(5) . . ?
N2 C7 H7A 109.4 . . ?
C1 C7 H7A 109.4 . . ?
C8 C7 H7A 109.4 . . ?
C20 C8 C9 115.1(6) . . ?
C20 C8 C7 112.3(5) . . ?
C9 C8 C7 100.4(5) . . ?
C20 C8 H8A 109.5 . . ?
C9 C8 H8A 109.5 . . ?
C7 C8 H8A 109.5 . . ?
C8 C9 C11 115.4(6) . . ?
C8 C9 C10 102.4(6) . . ?
C11 C9 C10 117.1(5) . . ?
C8 C9 H9A 107.1 . . ?
C11 C9 H9A 107.1 . . ?
C10 C9 H9A 107.1 . . ?
N2 C10 C21 111.9(7) . . ?
N2 C10 C9 105.8(5) . . ?
C21 C10 C9 111.1(6) . . ?
N2 C10 H10A 109.3 . . ?
C21 C10 H10A 109.3 . . ?
C9 C10 H10A 109.3 . . ?
C12 C11 C16 117.9(6) . . ?
C12 C11 C9 122.7(6) . . ?
C16 C11 C9 119.3(6) . . ?
C11 C12 C13 122.0(7) . . ?
C11 C12 H12A 119.0 . . ?
C13 C12 H12A 119.0 . . ?
C14 C13 C12 118.4(7) . . ?
C14 C13 H13A 120.8 . . ?
C12 C13 H13A 120.8 . . ?
C15 C14 C13 121.5(7) . . ?
C15 C14 Br1 119.3(5) . . ?
C13 C14 Br1 119.1(6) . . ?
C14 C15 C16 119.3(6) . . ?
C14 C15 H15A 120.4 . . ?
C16 C15 H15A 120.4 . . ?
C15 C16 C11 120.9(7) . . ?
C15 C16 H16A 119.6 . . ?
C11 C16 H16A 119.6 . . ?
N3 C17 C18 114.4(8) . . ?
N3 C17 H17A 122.8 . . ?
C18 C17 H17A 122.8 . . ?
C17 C18 C19 105.1(6) . . ?
C17 C18 H18A 127.4 . . ?
C19 C18 H18A 127.4 . . ?
N1 C19 C18 104.9(7) . . ?
N1 C19 H19A 127.5 . . ?
C18 C19 H19A 127.5 . . ?
O1 C20 N1 118.8(6) . . ?
O1 C20 C8 124.5(7) . . ?
N1 C20 C8 116.6(7) . . ?
O2 C21 O3 124.5(6) . . ?
O2 C21 C10 124.4(6) . . ?
O3 C21 C10 111.1(6) . . ?
O3 C22 C23 108.4(8) . . ?
O3 C22 H22A 110.0 . . ?
C23 C22 H22A 110.0 . . ?
O3 C22 H22B 110.0 . . ?
C23 C22 H22B 110.0 . . ?
H22A C22 H22B 108.4 . . ?
C22 C23 H23A 109.5 . . ?
C22 C23 H23B 109.5 . . ?
H23A C23 H23B 109.5 . . ?
C22 C23 H23C 109.5 . . ?
H23A C23 H23C 109.5 . . ?
H23B C23 H23C 109.5 . . ?

loop_
_geom_bond_atom_site_label_1
_geom_bond_atom_site_label_2
_geom_bond_distance
_geom_bond_site_symmetry_2
_geom_bond_publ_flag
Br1 C14 1.899(7) . ?
O1 C20 1.224(9) . ?
O2 C21 1.214(9) . ?
O3 C21 1.338(8) . ?
O3 C22 1.454(9) . ?
N1 N3 1.378(10) . ?
N1 C19 1.394(10) . ?
N1 C20 1.398(9) . ?
N2 C10 1.464(8) . ?
N2 C7 1.467(9) . ?
N2 H2A 0.8800 . ?
N3 C17 1.309(10) . ?
C1 C6 1.361(11) . ?
C1 C2 1.415(10) . ?
C1 C7 1.528(9) . ?
C2 C3 1.401(10) . ?
C2 H2B 0.9500 . ?
C3 C4 1.387(13) . ?
C3 H3B 0.9500 . ?
C4 C5 1.395(12) . ?
C4 H4A 0.9500 . ?
C5 C6 1.406(10) . ?
C5 H5A 0.9500 . ?
C6 H6A 0.9500 . ?
C7 C8 1.563(10) . ?
C7 H7A 1.0000 . ?
C8 C20 1.487(11) . ?
C8 C9 1.515(8) . ?
C8 H8A 1.0000 . ?
C9 C11 1.515(9) . ?
C9 C10 1.551(11) . ?
C9 H9A 1.0000 . ?
C10 C21 1.517(10) . ?
C10 H10A 1.0000 . ?
C11 C12 1.395(11) . ?
C11 C16 1.408(10) . ?
C12 C13 1.395(10) . ?
C12 H12A 0.9500 . ?
C13 C14 1.393(10) . ?
C13 H13A 0.9500 . ?
C14 C15 1.384(11) . ?
C15 C16 1.398(10) . ?
C15 H15A 0.9500 . ?
C16 H16A 0.9500 . ?
C17 C18 1.383(13) . ?
C17 H17A 0.9500 . ?
C18 C19 1.394(11) . ?
C18 H18A 0.9500 . ?
C19 H19A 0.9500 . ?
C22 C23 1.533(13) . ?
C22 H22A 0.9900 . ?
C22 H22B 0.9900 . ?
C23 H23A 0.9800 . ?
C23 H23B 0.9800 . ?
C23 H23C 0.9800 . ?
